data_4024570
loop_
_publ_author_name
'Yoshihiro Natori'
'Hideyuki Tsutsui'
'Naoki Sato'
'Seiichi Nakamura'
'Hisanori Nambu'
'Motoo Shiro'
'Shunichi Hashimoto'

_publ_section_title
;
Asymmetric Synthesis of Neolignans (-)-epi-Conocarpan and (+)-Conocarpan
via Rh(II)-Catalyzed C-H Insertion Process and Revision of the Absolute
Configuration of (-)-epi-Conocarpan
;
_journal_name_full 'Journal of Organic Chemistry'
_journal_page_first 4418
_journal_page_last 4421
_journal_paper_doi 10.1021/jo900502d
_journal_volume 74
_journal_year 2009
_chemical_absolute_configuration rm
_chemical_formula_moiety 'C19 H26 N4 O3 '
_chemical_formula_sum 'C19 H26 N4 O3'
_chemical_formula_weight 358.44
_space_group_IT_number 4
_symmetry_cell_setting monoclinic
_symmetry_Int_Tables_number 4
_symmetry_space_group_name_Hall 'P 2yb'
_symmetry_space_group_name_H-M 'P 1 21 1'
_audit_creation_date 2007-02-05
_audit_creation_method 'by CrystalStructure 3.8'
_cell_angle_alpha 90.0000
_cell_angle_beta 101.9192(10)
_cell_angle_gamma 90.0000
_cell_formula_units_Z 2
_cell_length_a 10.8315(2)
_cell_length_b 7.99869(14)
_cell_length_c 11.1291(2)
_cell_measurement_reflns_used 9338
_cell_measurement_temperature 93.1
_cell_measurement_theta_max 68.2
_cell_measurement_theta_min 6.4
_cell_volume 943.41(3)
_computing_cell_refinement 'PROCESS-AUTO (Rigaku, 1998)'
_computing_data_collection 'PROCESS-AUTO (Rigaku, 1998)'
_computing_data_reduction 'CrystalStructure (R/MSC, Rigaku, 2005)'
_computing_molecular_graphics 'ORTEP (Johnson, 1976)'
_computing_publication_material 'CrystalStructure (R/MSC, Rigaku, 2005)'
_computing_structure_refinement 'SHELXL97 (Sheldrick, 1997)'
_computing_structure_solution 'SHELXS97 (Sheldrick, 1997)'
_diffrn_detector_area_resol_mean 10.00
_diffrn_measured_fraction_theta_full 0.995
_diffrn_measured_fraction_theta_max 0.995
_diffrn_measurement_device_type 'Rigaku RAXIS-RAPID'
_diffrn_measurement_method \w
_diffrn_radiation_type 'Cu K\a'
_diffrn_radiation_wavelength 1.54187
_diffrn_reflns_av_R_equivalents 0.022
_diffrn_reflns_limit_h_max 12
_diffrn_reflns_limit_h_min -12
_diffrn_reflns_limit_k_max 9
_diffrn_reflns_limit_k_min -9
_diffrn_reflns_limit_l_max 13
_diffrn_reflns_limit_l_min -13
_diffrn_reflns_number 10872
_diffrn_reflns_theta_full 68.21
_diffrn_reflns_theta_max 68.21
_exptl_absorpt_coefficient_mu 0.707
_exptl_absorpt_correction_T_max 0.912
_exptl_absorpt_correction_T_min 0.827
_exptl_absorpt_correction_type multi-scan
_exptl_absorpt_process_details
;
    Higashi, T. (1995). Program for Absorption Correction.
    Rigaku Corporation, Tokyo, Japan.
;
_exptl_crystal_colour colorless
_exptl_crystal_density_diffrn 1.262
_exptl_crystal_density_method 'not measured'
_exptl_crystal_description block
_exptl_crystal_F_000 384.00
_exptl_crystal_size_max 0.20
_exptl_crystal_size_mid 0.15
_exptl_crystal_size_min 0.13
_refine_diff_density_max 0.20
_refine_diff_density_min -0.16
_refine_ls_extinction_method none
_refine_ls_goodness_of_fit_ref 1.101
_refine_ls_hydrogen_treatment refall
_refine_ls_number_parameters 239
_refine_ls_number_reflns 1857
_refine_ls_R_factor_gt 0.0279
_refine_ls_shift/su_max 0.0000
_refine_ls_structure_factor_coef Fsqd
_refine_ls_weighting_details 'w = 1/[\s^2^(Fo^2^)+(0.0384P)^2^+0.3071P] where P=(Fo^2^+2Fc^2^)/3'
_refine_ls_weighting_scheme calc
_refine_ls_wR_factor_ref 0.0798
_reflns_number_gt 1781
_reflns_number_total 1857
_reflns_threshold_expression F^2^>2.0\s(F^2^)
_cod_data_source_file jo900502d_si_003.cif
_cod_data_source_block '_RGK1419'
_cod_original_formula_sum 'C19 H26 N4 O3 '
_cod_database_code 4024570

loop_
_symmetry_equiv_pos_site_id
_symmetry_equiv_pos_as_xyz
1 +X,+Y,+Z
2 -X,1/2+Y,-Z

loop_
_atom_site_label
_atom_site_type_symbol
_atom_site_fract_x
_atom_site_fract_y
_atom_site_fract_z
_atom_site_U_iso_or_equiv
_atom_site_adp_type
_atom_site_occupancy
_atom_site_symmetry_multiplicity
_atom_site_calc_flag
_atom_site_refinement_flags
_atom_site_disorder_assembly
_atom_site_disorder_group
O(1) O 0.54907(13) 0.1785(2) 0.50207(13) 0.0213(3) Uani 1.00 1 d . . .
O(2) O 0.36629(14) 0.3099(2) 0.43479(13) 0.0216(3) Uani 1.00 1 d . . .
O(3) O 0.58515(15) 0.5477(2) 0.21190(15) 0.0270(3) Uani 1.00 1 d . . .
N(1) N 0.54449(16) 0.3625(2) 0.35081(16) 0.0186(3) Uani 1.00 1 d . . .
N(2) N 0.34370(19) 0.6999(2) 0.19395(19) 0.0299(4) Uani 1.00 1 d . . .
N(3) N 0.42522(18) 0.8005(2) 0.23916(17) 0.0234(4) Uani 1.00 1 d . . .
N(4) N 0.4902(2) 0.9095(3) 0.2737(2) 0.0374(5) Uani 1.00 1 d . . .
C(1) C 0.4742(2) 0.2874(2) 0.42853(19) 0.0192(4) Uani 1.00 1 d . . .
C(2) C 0.6701(2) 0.1641(3) 0.46438(19) 0.0212(4) Uani 1.00 1 d . . .
C(3) C 0.67956(19) 0.3270(2) 0.39709(19) 0.0194(4) Uani 1.00 1 d . . .
C(4) C 0.7420(2) 0.4666(3) 0.4826(2) 0.0229(4) Uani 1.00 1 d . . .
C(5) C 0.8767(2) 0.4254(2) 0.5415(2) 0.0220(4) Uani 1.00 1 d . . .
C(6) C 0.9679(2) 0.4112(3) 0.4708(2) 0.0235(4) Uani 1.00 1 d . . .
C(7) C 1.0913(2) 0.3684(3) 0.5232(2) 0.0268(5) Uani 1.00 1 d . . .
C(8) C 1.1261(2) 0.3401(3) 0.6485(2) 0.0318(5) Uani 1.00 1 d . . .
C(9) C 1.0358(2) 0.3509(4) 0.7195(2) 0.0397(6) Uani 1.00 1 d . . .
C(10) C 0.9120(2) 0.3940(3) 0.6666(2) 0.0334(6) Uani 1.00 1 d . . .
C(11) C 0.5064(2) 0.4805(3) 0.2582(2) 0.0202(4) Uani 1.00 1 d . . .
C(12) C 0.3654(2) 0.5188(2) 0.2181(2) 0.0208(4) Uani 1.00 1 d . . .
C(13) C 0.2970(2) 0.4208(3) 0.1012(2) 0.0216(4) Uani 1.00 1 d . . .
C(14) C 0.3136(2) 0.2316(3) 0.1309(2) 0.0254(5) Uani 1.00 1 d . . .
C(15) C 0.2330(2) 0.1126(3) 0.0394(2) 0.0314(5) Uani 1.00 1 d . . .
C(16) C 0.1557(2) 0.4711(3) 0.0770(2) 0.0244(5) Uani 1.00 1 d . . .
C(17) C 0.0842(2) 0.4280(3) 0.1772(2) 0.0309(5) Uani 1.00 1 d . . .
C(18) C 0.3536(2) 0.4577(3) -0.0131(2) 0.0269(5) Uani 1.00 1 d . . .
C(19) C 0.3253(2) 0.6231(3) -0.0794(2) 0.0396(6) Uani 1.00 1 d . . .
H(1) H 0.6707 0.0669 0.4094 0.025 Uiso 1.00 1 c R . .
H(2) H 0.7404 0.1528 0.5365 0.025 Uiso 1.00 1 c R . .
H(3) H 0.7240 0.3101 0.3277 0.023 Uiso 1.00 1 c R . .
H(4) H 0.7401 0.5715 0.4351 0.027 Uiso 1.00 1 c R . .
H(5) H 0.6933 0.4850 0.5475 0.027 Uiso 1.00 1 c R . .
H(6) H 0.9453 0.4310 0.3849 0.028 Uiso 1.00 1 c R . .
H(7) H 1.1521 0.3586 0.4732 0.032 Uiso 1.00 1 c R . .
H(8) H 1.2111 0.3135 0.6851 0.038 Uiso 1.00 1 c R . .
H(9) H 1.0583 0.3288 0.8051 0.048 Uiso 1.00 1 c R . .
H(10) H 0.8510 0.4020 0.7167 0.040 Uiso 1.00 1 c R . .
H(11) H 0.3240 0.4875 0.2874 0.025 Uiso 1.00 1 c R . .
H(12) H 0.4034 0.2024 0.1365 0.030 Uiso 1.00 1 c R . .
H(13) H 0.2940 0.2120 0.2128 0.030 Uiso 1.00 1 c R . .
H(14) H 0.1435 0.1364 0.0353 0.038 Uiso 1.00 1 c R . .
H(15) H 0.2513 -0.0031 0.0663 0.038 Uiso 1.00 1 c R . .
H(16) H 0.2527 0.1282 -0.0420 0.038 Uiso 1.00 1 c R . .
H(17) H 0.1500 0.5934 0.0632 0.029 Uiso 1.00 1 c R . .
H(18) H 0.1123 0.4165 -0.0000 0.029 Uiso 1.00 1 c R . .
H(19) H 0.0918 0.3080 0.1949 0.037 Uiso 1.00 1 c R . .
H(20) H -0.0051 0.4572 0.1495 0.037 Uiso 1.00 1 c R . .
H(21) H 0.1197 0.4912 0.2518 0.037 Uiso 1.00 1 c R . .
H(22) H 0.4465 0.4480 0.0125 0.032 Uiso 1.00 1 c R . .
H(23) H 0.3253 0.3677 -0.0735 0.032 Uiso 1.00 1 c R . .
H(24) H 0.2338 0.6372 -0.1050 0.047 Uiso 1.00 1 c R . .
H(25) H 0.3635 0.6244 -0.1520 0.047 Uiso 1.00 1 c R . .
H(26) H 0.3603 0.7146 -0.0243 0.047 Uiso 1.00 1 c R . .

loop_
_atom_site_aniso_label
_atom_site_aniso_U_11
_atom_site_aniso_U_22
_atom_site_aniso_U_33
_atom_site_aniso_U_12
_atom_site_aniso_U_13
_atom_site_aniso_U_23
O(1) 0.0196(7) 0.0220(8) 0.0219(7) 0.0028(7) 0.0036(6) 0.0027(6)
O(2) 0.0177(7) 0.0222(8) 0.0252(7) 0.0005(6) 0.0049(6) 0.0004(6)
O(3) 0.0243(8) 0.0290(9) 0.0289(8) -0.0025(7) 0.0083(6) 0.0069(7)
N(1) 0.0152(8) 0.0204(9) 0.0202(8) 0.0007(7) 0.0037(6) 0.0001(7)
N(2) 0.0265(10) 0.0227(10) 0.0348(10) 0.0021(9) -0.0069(8) -0.0036(9)
N(3) 0.0281(10) 0.0225(10) 0.0190(8) 0.0032(9) 0.0037(7) 0.0039(8)
N(4) 0.0428(13) 0.0252(11) 0.0393(12) -0.0079(11) -0.0032(10) 0.0055(10)
C(1) 0.0215(11) 0.0168(11) 0.0177(10) -0.0004(8) 0.0001(8) -0.0029(8)
C(2) 0.0169(10) 0.0221(11) 0.0240(10) 0.0004(9) 0.0029(8) 0.0011(9)
C(3) 0.0156(10) 0.0215(11) 0.0214(9) 0.0032(9) 0.0043(8) 0.0009(9)
C(4) 0.0198(11) 0.0215(11) 0.0286(11) 0.0026(9) 0.0076(9) -0.0036(9)
C(5) 0.0194(10) 0.0191(11) 0.0277(11) -0.0011(9) 0.0052(8) -0.0055(9)
C(6) 0.0222(11) 0.0212(11) 0.0271(11) -0.0013(9) 0.0053(8) 0.0019(10)
C(7) 0.0203(11) 0.0223(12) 0.0387(13) -0.0036(9) 0.0084(9) -0.0039(10)
C(8) 0.0180(11) 0.0374(15) 0.0364(12) -0.0021(10) -0.0029(9) -0.0062(11)
C(9) 0.0317(13) 0.0591(19) 0.0244(11) -0.0006(13) -0.0036(10) -0.0083(13)
C(10) 0.0261(12) 0.0484(16) 0.0263(11) -0.0019(12) 0.0070(9) -0.0117(12)
C(11) 0.0211(11) 0.0199(10) 0.0195(10) 0.0004(9) 0.0037(8) -0.0004(8)
C(12) 0.0186(11) 0.0199(11) 0.0229(11) 0.0021(9) 0.0019(8) 0.0018(9)
C(13) 0.0216(11) 0.0211(11) 0.0204(10) -0.0010(9) 0.0006(8) -0.0006(9)
C(14) 0.0299(12) 0.0232(12) 0.0212(11) 0.0002(10) 0.0010(9) -0.0006(9)
C(15) 0.0403(14) 0.0236(12) 0.0275(12) -0.0009(11) 0.0004(10) -0.0018(10)
C(16) 0.0235(11) 0.0269(12) 0.0206(10) -0.0014(10) -0.0006(8) 0.0001(9)
C(17) 0.0228(11) 0.0395(15) 0.0292(11) -0.0014(11) 0.0025(9) 0.0027(11)
C(18) 0.0304(12) 0.0290(13) 0.0210(10) -0.0005(10) 0.0048(9) -0.0015(10)
C(19) 0.0488(17) 0.0363(15) 0.0402(14) 0.0029(13) 0.0245(13) 0.0105(13)

loop_
_atom_type_symbol
_atom_type_description
_atom_type_scat_dispersion_real
_atom_type_scat_dispersion_imag
_atom_type_scat_source
C C 0.018 0.009
;
International Tables for Crystallography
(1992, Vol. C, Tables 4.2.6.8 and 6.1.1.4)
;
H H 0.000 0.000
;
International Tables for Crystallography
(1992, Vol. C, Table 6.1.1.4)
;
N N 0.031 0.018
;
International Tables for Crystallography
(1992, Vol. C, Tables 4.2.6.8 and 6.1.1.4)
;
O O 0.049 0.032
;
International Tables for Crystallography
(1992, Vol. C, Tables 4.2.6.8 and 6.1.1.4)
;

loop_
_geom_angle_atom_site_label_1
_geom_angle_atom_site_label_2
_geom_angle_atom_site_label_3
_geom_angle
_geom_angle_publ_flag
_geom_angle_site_symmetry_1
_geom_angle_site_symmetry_2
_geom_angle_site_symmetry_3
C(1) O(1) C(2) 109.88(17) yes . . .
C(1) N(1) C(3) 109.16(16) yes . . .
C(1) N(1) C(11) 129.12(18) yes . . .
C(3) N(1) C(11) 120.59(18) yes . . .
N(3) N(2) C(12) 119.58(18) yes . . .
N(2) N(3) N(4) 171.0(2) yes . . .
O(1) C(1) O(2) 122.3(2) yes . . .
O(1) C(1) N(1) 108.49(18) yes . . .
O(2) C(1) N(1) 129.24(19) yes . . .
O(1) C(2) C(3) 103.29(17) yes . . .
N(1) C(3) C(2) 100.07(16) yes . . .
N(1) C(3) C(4) 110.83(18) yes . . .
C(2) C(3) C(4) 112.70(17) yes . . .
C(3) C(4) C(5) 112.03(19) yes . . .
C(4) C(5) C(6) 120.54(19) yes . . .
C(4) C(5) C(10) 121.2(2) yes . . .
C(6) C(5) C(10) 118.25(19) yes . . .
C(5) C(6) C(7) 121.2(2) yes . . .
C(6) C(7) C(8) 120.2(2) yes . . .
C(7) C(8) C(9) 119.1(2) yes . . .
C(8) C(9) C(10) 120.5(2) yes . . .
C(5) C(10) C(9) 120.7(2) yes . . .
O(3) C(11) N(1) 119.21(19) yes . . .
O(3) C(11) C(12) 122.4(2) yes . . .
N(1) C(11) C(12) 118.4(2) yes . . .
N(2) C(12) C(11) 111.08(18) yes . . .
N(2) C(12) C(13) 107.90(17) yes . . .
C(11) C(12) C(13) 114.45(19) yes . . .
C(12) C(13) C(14) 107.26(17) yes . . .
C(12) C(13) C(16) 107.14(18) yes . . .
C(12) C(13) C(18) 112.74(19) yes . . .
C(14) C(13) C(16) 110.90(19) yes . . .
C(14) C(13) C(18) 108.2(2) yes . . .
C(16) C(13) C(18) 110.58(17) yes . . .
C(13) C(14) C(15) 116.14(18) yes . . .
C(13) C(16) C(17) 116.56(18) yes . . .
C(13) C(18) C(19) 119.4(2) yes . . .
O(1) C(2) H(1) 111.1 no . . .
O(1) C(2) H(2) 111.1 no . . .
C(3) C(2) H(1) 111.1 no . . .
C(3) C(2) H(2) 111.1 no . . .
H(1) C(2) H(2) 109.1 no . . .
N(1) C(3) H(3) 110.9 no . . .
C(2) C(3) H(3) 110.9 no . . .
C(4) C(3) H(3) 110.9 no . . .
C(3) C(4) H(4) 109.2 no . . .
C(3) C(4) H(5) 109.2 no . . .
C(5) C(4) H(4) 109.2 no . . .
C(5) C(4) H(5) 109.2 no . . .
H(4) C(4) H(5) 107.9 no . . .
C(5) C(6) H(6) 119.4 no . . .
C(7) C(6) H(6) 119.4 no . . .
C(6) C(7) H(7) 119.9 no . . .
C(8) C(7) H(7) 119.9 no . . .
C(7) C(8) H(8) 120.4 no . . .
C(9) C(8) H(8) 120.4 no . . .
C(8) C(9) H(9) 119.7 no . . .
C(10) C(9) H(9) 119.7 no . . .
C(5) C(10) H(10) 119.7 no . . .
C(9) C(10) H(10) 119.7 no . . .
N(2) C(12) H(11) 107.7 no . . .
C(11) C(12) H(11) 107.7 no . . .
C(13) C(12) H(11) 107.7 no . . .
C(13) C(14) H(12) 108.3 no . . .
C(13) C(14) H(13) 108.2 no . . .
C(15) C(14) H(12) 108.3 no . . .
C(15) C(14) H(13) 108.2 no . . .
H(12) C(14) H(13) 107.4 no . . .
C(14) C(15) H(14) 109.5 no . . .
C(14) C(15) H(15) 109.5 no . . .
C(14) C(15) H(16) 109.5 no . . .
H(14) C(15) H(15) 109.5 no . . .
H(14) C(15) H(16) 109.5 no . . .
H(15) C(15) H(16) 109.5 no . . .
C(13) C(16) H(17) 108.2 no . . .
C(13) C(16) H(18) 108.2 no . . .
C(17) C(16) H(17) 108.2 no . . .
C(17) C(16) H(18) 108.2 no . . .
H(17) C(16) H(18) 107.3 no . . .
C(16) C(17) H(19) 109.5 no . . .
C(16) C(17) H(20) 109.5 no . . .
C(16) C(17) H(21) 109.5 no . . .
H(19) C(17) H(20) 109.5 no . . .
H(19) C(17) H(21) 109.5 no . . .
H(20) C(17) H(21) 109.5 no . . .
C(13) C(18) H(22) 107.5 no . . .
C(13) C(18) H(23) 107.5 no . . .
C(19) C(18) H(22) 107.5 no . . .
C(19) C(18) H(23) 107.5 no . . .
H(22) C(18) H(23) 107.0 no . . .
C(18) C(19) H(24) 109.5 no . . .
C(18) C(19) H(25) 109.5 no . . .
C(18) C(19) H(26) 109.5 no . . .
H(24) C(19) H(25) 109.5 no . . .
H(24) C(19) H(26) 109.5 no . . .
H(25) C(19) H(26) 109.5 no . . .

loop_
_geom_bond_atom_site_label_1
_geom_bond_atom_site_label_2
_geom_bond_distance
_geom_bond_publ_flag
_geom_bond_site_symmetry_1
_geom_bond_site_symmetry_2
O(1) C(1) 1.346(2) yes . .
O(1) C(2) 1.461(2) yes . .
O(2) C(1) 1.199(2) yes . .
O(3) C(11) 1.210(3) yes . .
N(1) C(1) 1.400(3) yes . .
N(1) C(3) 1.475(2) yes . .
N(1) C(11) 1.396(2) yes . .
N(2) N(3) 1.224(2) yes . .
N(2) C(12) 1.483(3) yes . .
N(3) N(4) 1.136(3) yes . .
C(2) C(3) 1.516(3) yes . .
C(3) C(4) 1.531(3) yes . .
C(4) C(5) 1.508(2) yes . .
C(5) C(6) 1.390(3) yes . .
C(5) C(10) 1.388(3) yes . .
C(6) C(7) 1.386(2) yes . .
C(7) C(8) 1.387(3) yes . .
C(8) C(9) 1.382(3) yes . .
C(9) C(10) 1.392(3) yes . .
C(11) C(12) 1.531(3) yes . .
C(12) C(13) 1.568(3) yes . .
C(13) C(14) 1.552(3) yes . .
C(13) C(16) 1.551(3) yes . .
C(13) C(18) 1.550(3) yes . .
C(14) C(15) 1.529(3) yes . .
C(16) C(17) 1.524(3) yes . .
C(18) C(19) 1.515(3) yes . .
C(2) H(1) 0.990 no . .
C(2) H(2) 0.990 no . .
C(3) H(3) 1.000 no . .
C(4) H(4) 0.990 no . .
C(4) H(5) 0.990 no . .
C(6) H(6) 0.950 no . .
C(7) H(7) 0.950 no . .
C(8) H(8) 0.950 no . .
C(9) H(9) 0.950 no . .
C(10) H(10) 0.950 no . .
C(12) H(11) 1.000 no . .
C(14) H(12) 0.990 no . .
C(14) H(13) 0.990 no . .
C(15) H(14) 0.980 no . .
C(15) H(15) 0.980 no . .
C(15) H(16) 0.980 no . .
C(16) H(17) 0.990 no . .
C(16) H(18) 0.990 no . .
C(17) H(19) 0.980 no . .
C(17) H(20) 0.980 no . .
C(17) H(21) 0.980 no . .
C(18) H(22) 0.990 no . .
C(18) H(23) 0.990 no . .
C(19) H(24) 0.980 no . .
C(19) H(25) 0.980 no . .
C(19) H(26) 0.980 no . .

loop_
_geom_contact_atom_site_label_1
_geom_contact_atom_site_label_2
_geom_contact_distance
_geom_contact_publ_flag
_geom_contact_site_symmetry_1
_geom_contact_site_symmetry_2
O(1) O(2) 3.125(2) ? . 2_646
O(1) N(1) 3.284(2) ? . 2_646
O(1) N(2) 3.347(2) ? . 2_646
O(1) N(3) 2.999(2) ? . 2_646
O(1) N(4) 3.291(2) ? . 1_545
O(1) N(4) 3.203(2) ? . 2_646
O(1) C(1) 3.244(2) ? . 2_646
O(1) C(11) 3.264(2) ? . 2_646
O(1) C(12) 3.316(2) ? . 2_646
O(2) N(4) 3.390(2) ? . 2_646
O(2) C(2) 3.103(2) ? . 2_656
O(2) C(4) 3.195(2) ? . 2_646
O(2) C(7) 3.357(2) ? . 1_455
N(4) C(1) 3.502(3) ? . 1_565
N(4) C(1) 3.399(3) ? . 2_656
N(4) C(2) 3.278(3) ? . 1_565
N(4) C(14) 3.401(3) ? . 1_565
C(2) C(7) 3.485(3) ? . 2_746
O(1) H(4) 3.456 ? . 2_646
O(1) H(5) 2.998 ? . 2_646
O(1) H(11) 2.895 ? . 2_646
O(2) H(1) 2.772 ? . 2_656
O(2) H(2) 3.019 ? . 2_656
O(2) H(4) 2.784 ? . 2_646
O(2) H(5) 2.694 ? . 2_646
O(2) H(7) 2.475 ? . 1_455
O(2) H(8) 3.539 ? . 1_455
O(3) H(8) 3.108 ? . 2_756
O(3) H(16) 2.907 ? . 2_655
O(3) H(23) 3.237 ? . 2_655
O(3) H(25) 3.518 ? . 2_645
O(3) H(26) 3.510 ? . 2_645
N(1) H(25) 3.230 ? . 2_645
N(2) H(2) 3.332 ? . 2_656
N(2) H(10) 2.986 ? . 2_656
N(2) H(15) 2.842 ? . 1_565
N(3) H(2) 3.563 ? . 2_656
N(3) H(5) 3.274 ? . 2_656
N(3) H(10) 3.233 ? . 2_656
N(3) H(12) 3.403 ? . 1_565
N(3) H(13) 3.573 ? . 1_565
N(3) H(15) 2.867 ? . 1_565
N(3) H(22) 3.574 ? . 2_655
N(4) H(1) 2.544 ? . 1_565
N(4) H(5) 3.148 ? . 2_656
N(4) H(8) 3.264 ? . 2_756
N(4) H(12) 2.847 ? . 1_565
N(4) H(13) 3.199 ? . 1_565
N(4) H(15) 3.169 ? . 1_565
N(4) H(22) 3.407 ? . 2_655
N(4) H(23) 3.302 ? . 2_655
N(4) H(25) 2.862 ? . 2_655
C(1) H(1) 3.447 ? . 2_656
C(1) H(4) 3.483 ? . 2_646
C(1) H(5) 3.068 ? . 2_646
C(2) H(7) 3.100 ? . 2_746
C(2) H(11) 3.092 ? . 2_646
C(2) H(25) 3.435 ? . 2_645
C(3) H(25) 3.125 ? . 2_645
C(4) H(7) 3.340 ? . 2_756
C(4) H(8) 3.441 ? . 2_756
C(5) H(7) 3.480 ? . 2_756
C(6) H(21) 3.272 ? . 1_655
C(7) H(1) 2.988 ? . 2_756
C(7) H(2) 3.072 ? . 2_756
C(7) H(4) 2.973 ? . 2_746
C(7) H(21) 3.249 ? . 1_655
C(8) H(1) 3.022 ? . 2_756
C(8) H(4) 2.852 ? . 2_746
C(8) H(6) 3.365 ? . 2_746
C(8) H(23) 3.392 ? . 1_656
C(9) H(6) 3.573 ? . 2_746
C(9) H(18) 3.104 ? . 1_656
C(9) H(20) 3.511 ? . 2_646
C(9) H(21) 3.384 ? . 2_646
C(9) H(23) 3.488 ? . 1_656
C(9) H(24) 3.454 ? . 1_656
C(10) H(21) 3.385 ? . 2_646
C(11) H(25) 3.491 ? . 2_645
C(12) H(2) 3.349 ? . 2_656
C(14) H(25) 3.562 ? . 2_645
C(15) H(9) 3.366 ? . 1_454
C(15) H(10) 3.472 ? . 2_646
C(15) H(20) 3.149 ? . 2_545
C(15) H(26) 3.598 ? . 1_545
C(16) H(9) 3.202 ? . 1_454
C(16) H(14) 3.485 ? . 2_555
C(17) H(6) 3.006 ? . 1_455
C(17) H(7) 3.270 ? . 1_455
C(17) H(9) 3.579 ? . 2_656
C(17) H(14) 3.471 ? . 2_555
C(18) H(8) 3.584 ? . 1_454
C(18) H(9) 3.566 ? . 1_454
C(19) H(3) 3.090 ? . 2_655
C(19) H(12) 3.196 ? . 2_655
C(19) H(15) 3.571 ? . 1_565
C(19) H(22) 3.558 ? . 2_655
H(1) H(7) 2.670 ? . 2_746
H(1) H(8) 2.721 ? . 2_746
H(1) H(11) 3.422 ? . 2_646
H(1) H(25) 2.850 ? . 2_645
H(2) H(7) 2.637 ? . 2_746
H(2) H(11) 2.577 ? . 2_646
H(2) H(21) 2.835 ? . 2_646
H(3) H(24) 2.955 ? . 2_645
H(3) H(25) 2.483 ? . 2_645
H(3) H(26) 3.398 ? . 2_645
H(4) H(7) 2.680 ? . 2_756
H(4) H(8) 2.472 ? . 2_756
H(5) H(7) 3.455 ? . 2_756
H(5) H(13) 3.206 ? . 2_656
H(6) H(8) 3.507 ? . 2_756
H(6) H(19) 3.057 ? . 1_655
H(6) H(20) 2.788 ? . 1_655
H(6) H(21) 2.674 ? . 1_655
H(7) H(11) 3.224 ? . 1_655
H(7) H(19) 3.059 ? . 1_655
H(7) H(21) 2.636 ? . 1_655
H(8) H(16) 3.326 ? . 1_656
H(8) H(23) 2.749 ? . 1_656
H(8) H(24) 3.461 ? . 1_656
H(8) H(25) 3.309 ? . 1_656
H(9) H(14) 2.967 ? . 1_656
H(9) H(16) 2.901 ? . 1_656
H(9) H(17) 3.542 ? . 1_656
H(9) H(17) 3.484 ? . 2_646
H(9) H(18) 2.240 ? . 1_656
H(9) H(20) 3.085 ? . 2_646
H(9) H(21) 3.303 ? . 2_646
H(9) H(23) 2.944 ? . 1_656
H(9) H(24) 3.150 ? . 1_656
H(10) H(13) 3.121 ? . 2_656
H(10) H(14) 3.327 ? . 2_656
H(10) H(15) 2.957 ? . 2_656
H(10) H(17) 3.479 ? . 2_646
H(10) H(19) 3.413 ? . 2_656
H(10) H(21) 3.314 ? . 2_646
H(12) H(22) 3.263 ? . 2_645
H(12) H(25) 2.572 ? . 2_645
H(12) H(26) 3.072 ? . 2_645
H(14) H(17) 3.160 ? . 2_545
H(14) H(18) 3.236 ? . 2_545
H(14) H(20) 2.694 ? . 2_545
H(15) H(17) 3.407 ? . 1_545
H(15) H(20) 3.216 ? . 2_545
H(15) H(22) 3.581 ? . 2_645
H(15) H(24) 3.435 ? . 1_545
H(15) H(26) 2.829 ? . 1_545
H(16) H(20) 3.027 ? . 2_545
H(16) H(22) 3.517 ? . 2_645
H(16) H(26) 3.500 ? . 1_545
H(20) H(24) 3.527 ? . 2_545
H(22) H(25) 3.468 ? . 2_645
H(22) H(26) 2.787 ? . 2_645
H(23) H(26) 3.571 ? . 2_645
